data_7009858
loop_
_publ_author_name
'Biradha, Kumar'
'Fujita, Makoto'

_publ_section_title
;
 Co-ordination polymers containing square grids of dimension
 15&#x2005;\\times &#x2005;15 \%A&#x200A;&#x2020;
;
_journal_issue 21
_journal_name_full 'Journal of the Chemical Society, Dalton Transactions'
_journal_page_first 3805
_journal_paper_doi 10.1039/b004054l
_journal_year 2000
_chemical_formula_sum 'C24 H16 Cu N4 O6'
_chemical_formula_weight 519.95
_chemical_name_systematic
; 
 ? 
;
_space_group_IT_number 15
_symmetry_cell_setting monoclinic
_symmetry_space_group_name_Hall '-C 2yc'
_symmetry_space_group_name_H-M 'C 1 2/c 1'
_atom_sites_solution_hydrogens geom
_atom_sites_solution_primary direct
_atom_sites_solution_secondary difmap
_audit_creation_method SHELXL-97
_cell_angle_alpha 90.00
_cell_angle_beta 109.488(2)
_cell_angle_gamma 90.00
_cell_formula_units_Z 4
_cell_length_a 25.142(3)
_cell_length_b 7.3605(10)
_cell_length_c 11.8715(15)
_cell_measurement_temperature 193(2)
_cell_volume 2071.1(5)
_computing_structure_refinement 'SHELXL-97 (Sheldrick, 1997)'
_computing_structure_solution 'SHELXS-97 (Sheldrick, 1990)'
_diffrn_ambient_temperature 193(2)
_diffrn_measured_fraction_theta_full 0.989
_diffrn_measured_fraction_theta_max 0.989
_diffrn_radiation_monochromator graphite
_diffrn_radiation_source 'fine-focus sealed tube'
_diffrn_radiation_type MoK\a
_diffrn_radiation_wavelength 0.71073
_diffrn_reflns_av_R_equivalents 0.0416
_diffrn_reflns_av_sigmaI/netI 0.0607
_diffrn_reflns_limit_h_max 26
_diffrn_reflns_limit_h_min -33
_diffrn_reflns_limit_k_max 9
_diffrn_reflns_limit_k_min -8
_diffrn_reflns_limit_l_max 15
_diffrn_reflns_limit_l_min -15
_diffrn_reflns_number 6582
_diffrn_reflns_theta_full 27.97
_diffrn_reflns_theta_max 27.97
_diffrn_reflns_theta_min 2.90
_exptl_absorpt_coefficient_mu 1.108
_exptl_absorpt_correction_T_max 0.8972
_exptl_absorpt_correction_T_min 0.8514
_exptl_crystal_density_diffrn 1.668
_exptl_crystal_density_method 'not measured'
_exptl_crystal_F_000 1060
_exptl_crystal_size_max 0.15
_exptl_crystal_size_mid 0.15
_exptl_crystal_size_min 0.10
_refine_diff_density_max 0.388
_refine_diff_density_min -0.689
_refine_diff_density_rms 0.078
_refine_ls_extinction_method none
_refine_ls_goodness_of_fit_ref 0.974
_refine_ls_hydrogen_treatment mixed
_refine_ls_matrix_type full
_refine_ls_number_parameters 159
_refine_ls_number_reflns 2462
_refine_ls_number_restraints 0
_refine_ls_restrained_S_all 0.974
_refine_ls_R_factor_all 0.0612
_refine_ls_R_factor_gt 0.0385
_refine_ls_shift/su_max 0.007
_refine_ls_shift/su_mean 0.001
_refine_ls_structure_factor_coef Fsqd
_refine_ls_weighting_details 'calc w=1/[\s^2^(Fo^2^)+(0.0495P)^2^+0.0000P] where P=(Fo^2^+2Fc^2^)/3'
_refine_ls_weighting_scheme calc
_refine_ls_wR_factor_gt 0.0872
_refine_ls_wR_factor_ref 0.0929
_reflns_number_gt 1834
_reflns_number_total 2462
_reflns_threshold_expression >2sigma(I)
_cod_data_source_file b004054l.txt
_cod_data_source_block 11
_cod_depositor_comments
;
The following automatic conversions were performed:
'_symmetry_cell_setting' value 'Monoclinic' changed to 'monoclinic'
according to '/home/saulius/struct/CIF-dictionaries/cif_core.dic'
dictionary named 'cif_core.dic' version 2.4.1 from 2010-06-29.

Automatic conversion script
Id: cif_fix_enum 1527 2010-12-29 10:47:43Z saulius 
;
_cod_original_sg_symbol_H-M C2/c
_cod_database_code 7009858

loop_
_symmetry_equiv_pos_as_xyz
'x, y, z'
'-x, y, -z+1/2'
'x+1/2, y+1/2, z'
'-x+1/2, y+1/2, -z+1/2'
'-x, -y, -z'
'x, -y, z-1/2'
'-x+1/2, -y+1/2, -z'
'x+1/2, -y+1/2, z-1/2'

loop_
_atom_site_label
_atom_site_type_symbol
_atom_site_fract_x
_atom_site_fract_y
_atom_site_fract_z
_atom_site_U_iso_or_equiv
_atom_site_adp_type
_atom_site_occupancy
_atom_site_symmetry_multiplicity
_atom_site_calc_flag
_atom_site_refinement_flags
_atom_site_disorder_assembly
_atom_site_disorder_group
Cu1 Cu 0.0000 0.59243(6) 0.2500 0.01681(14) Uani 1 2 d S . .
N1 N -0.00584(9) 0.3327(3) 0.09409(19) 0.0235(5) Uani 1 1 d . . .
O1 O -0.01631(9) 0.1932(3) 0.03481(18) 0.0387(5) Uani 1 1 d . . .
O2 O 0.03875(8) 0.4199(3) 0.11435(17) 0.0338(5) Uani 1 1 d . . .
O3 O -0.04196(7) 0.3940(2) 0.14046(15) 0.0219(4) Uani 1 1 d . . .
N11 N -0.06138(8) 0.7728(3) 0.18181(17) 0.0158(4) Uani 1 1 d . . .
C11 C -0.10124(11) 0.7451(3) 0.0755(2) 0.0226(6) Uani 1 1 d . . .
H11 H -0.0977 0.6441 0.0288 0.027 Uiso 1 1 calc R . .
C12 C -0.14756(11) 0.8587(3) 0.0314(2) 0.0237(6) Uani 1 1 d . . .
H12 H -0.1751 0.8339 -0.0440 0.028 Uiso 1 1 calc R . .
C13 C -0.15386(10) 1.0089(3) 0.0971(2) 0.0172(5) Uani 1 1 d . . .
C14 C -0.11178(10) 1.0373(3) 0.2072(2) 0.0189(5) Uani 1 1 d . . .
H14 H -0.1140 1.1382 0.2554 0.023 Uiso 1 1 calc R . .
C15 C -0.06705(10) 0.9184(3) 0.2459(2) 0.0175(5) Uani 1 1 d . . .
H15 H -0.0389 0.9400 0.3211 0.021 Uiso 1 1 calc R . .
C21 C -0.20312(10) 1.1332(3) 0.0486(2) 0.0172(5) Uani 1 1 d . . .
C22 C -0.20245(10) 1.2623(3) -0.0387(2) 0.0169(5) Uani 1 1 d . . .
C23 C -0.25011(10) 1.3806(3) -0.0886(2) 0.0173(5) Uani 1 1 d . . .
C24 C -0.24879(11) 1.5048(3) -0.1796(2) 0.0229(6) Uani 1 1 d . . .
H24 H -0.2796 1.5852 -0.2128 0.028 Uiso 1 1 calc R . .
C25 C -0.20424(11) 1.5101(3) -0.2195(2) 0.0255(6) Uani 1 1 d . . .
H25 H -0.2048 1.5910 -0.2823 0.031 Uiso 1 1 calc R . .
C26 C -0.15710(10) 1.3971(4) -0.1691(2) 0.0240(5) Uani 1 1 d . . .
H26 H -0.1259 1.4044 -0.1971 0.029 Uiso 1 1 calc R . .
C27 C -0.15572(10) 1.2782(3) -0.0811(2) 0.0201(5) Uani 1 1 d . . .
H27 H -0.1233 1.2046 -0.0471 0.024 Uiso 1 1 calc R . .

loop_
_atom_site_aniso_label
_atom_site_aniso_U_11
_atom_site_aniso_U_22
_atom_site_aniso_U_33
_atom_site_aniso_U_23
_atom_site_aniso_U_13
_atom_site_aniso_U_12
Cu1 0.0133(2) 0.0104(2) 0.0236(2) 0.000 0.00188(16) 0.000
N1 0.0227(12) 0.0219(11) 0.0232(11) -0.0025(9) 0.0042(9) 0.0032(9)
O1 0.0401(12) 0.0290(11) 0.0394(11) -0.0173(9) 0.0032(10) 0.0050(9)
O2 0.0265(10) 0.0438(12) 0.0329(10) -0.0052(10) 0.0121(9) -0.0074(10)
O3 0.0186(9) 0.0179(9) 0.0261(9) -0.0049(8) 0.0032(7) 0.0013(7)
N11 0.0121(10) 0.0131(9) 0.0209(10) -0.0006(8) 0.0036(8) 0.0005(8)
C11 0.0223(13) 0.0179(12) 0.0242(12) -0.0043(10) 0.0034(10) 0.0050(10)
C12 0.0227(13) 0.0216(13) 0.0197(12) -0.0048(10) -0.0023(10) 0.0068(10)
C13 0.0164(12) 0.0132(12) 0.0209(12) 0.0018(10) 0.0050(10) 0.0038(10)
C14 0.0187(13) 0.0156(11) 0.0214(12) -0.0029(10) 0.0052(10) 0.0018(9)
C15 0.0161(11) 0.0157(11) 0.0190(11) -0.0010(10) 0.0038(9) 0.0005(10)
C21 0.0147(12) 0.0128(12) 0.0197(11) -0.0022(9) -0.0002(9) 0.0019(9)
C22 0.0164(12) 0.0134(11) 0.0178(11) -0.0033(9) 0.0017(9) 0.0015(9)
C23 0.0166(12) 0.0131(12) 0.0194(11) -0.0017(9) 0.0025(9) 0.0000(9)
C24 0.0198(13) 0.0153(12) 0.0301(14) 0.0044(11) 0.0036(11) 0.0049(10)
C25 0.0291(15) 0.0172(13) 0.0304(14) 0.0067(11) 0.0104(12) -0.0003(11)
C26 0.0188(13) 0.0235(13) 0.0308(13) -0.0032(12) 0.0099(11) -0.0018(11)
C27 0.0164(12) 0.0182(12) 0.0229(12) -0.0029(10) 0.0027(10) 0.0011(10)

loop_
_atom_type_symbol
_atom_type_description
_atom_type_scat_dispersion_real
_atom_type_scat_dispersion_imag
_atom_type_scat_source
C C 0.0033 0.0016 'International Tables Vol C Tables 4.2.6.8 and 6.1.1.4'
H H 0.0000 0.0000 'International Tables Vol C Tables 4.2.6.8 and 6.1.1.4'
N N 0.0061 0.0033 'International Tables Vol C Tables 4.2.6.8 and 6.1.1.4'
O O 0.0106 0.0060 'International Tables Vol C Tables 4.2.6.8 and 6.1.1.4'
Cu Cu 0.3201 1.2651 'International Tables Vol C Tables 4.2.6.8 and 6.1.1.4'

loop_
_geom_angle_atom_site_label_1
_geom_angle_atom_site_label_2
_geom_angle_atom_site_label_3
_geom_angle
_geom_angle_site_symmetry_1
_geom_angle_site_symmetry_3
_geom_angle_publ_flag
N11 Cu1 N11 96.38(11) 2 . ?
N11 Cu1 O3 93.06(7) 2 2 ?
N11 Cu1 O3 156.59(8) . 2 ?
N11 Cu1 O3 156.60(8) 2 . ?
N11 Cu1 O3 93.05(7) . . ?
O3 Cu1 O3 86.52(10) 2 . ?
O1 N1 O2 123.5(2) . . ?
O1 N1 O3 119.5(2) . . ?
O2 N1 O3 117.0(2) . . ?
N1 O3 Cu1 103.81(13) . . ?
C11 N11 C15 117.7(2) . . ?
C11 N11 Cu1 121.08(16) . . ?
C15 N11 Cu1 120.92(15) . . ?
N11 C11 C12 122.3(2) . . ?
C11 C12 C13 120.4(2) . . ?
C12 C13 C14 116.8(2) . . ?
C12 C13 C21 120.4(2) . . ?
C14 C13 C21 122.8(2) . . ?
C15 C14 C13 119.8(2) . . ?
N11 C15 C14 123.0(2) . . ?
C22 C21 C23 120.8(2) . 7_475 ?
C22 C21 C13 119.0(2) . . ?
C23 C21 C13 120.2(2) 7_475 . ?
C21 C22 C27 121.8(2) . . ?
C21 C22 C23 119.9(2) . . ?
C27 C22 C23 118.3(2) . . ?
C21 C23 C24 122.3(2) 7_475 . ?
C21 C23 C22 119.4(2) 7_475 . ?
C24 C23 C22 118.3(2) . . ?
C25 C24 C23 121.0(2) . . ?
C24 C25 C26 120.7(2) . . ?
C27 C26 C25 120.8(2) . . ?
C26 C27 C22 120.8(2) . . ?

loop_
_geom_bond_atom_site_label_1
_geom_bond_atom_site_label_2
_geom_bond_distance
_geom_bond_site_symmetry_2
_geom_bond_publ_flag
Cu1 N11 1.9914(19) 2 ?
Cu1 N11 1.9914(19) . ?
Cu1 O3 2.0053(16) 2 ?
Cu1 O3 2.0053(16) . ?
N1 O1 1.222(3) . ?
N1 O2 1.244(3) . ?
N1 O3 1.290(3) . ?
N11 C11 1.339(3) . ?
N11 C15 1.349(3) . ?
C11 C12 1.387(3) . ?
C12 C13 1.392(3) . ?
C13 C14 1.396(3) . ?
C13 C21 1.492(3) . ?
C14 C15 1.377(3) . ?
C21 C22 1.411(3) . ?
C21 C23 1.412(3) 7_475 ?
C22 C27 1.429(3) . ?
C22 C23 1.440(3) . ?
C23 C21 1.412(3) 7_475 ?
C23 C24 1.423(3) . ?
C24 C25 1.355(4) . ?
C25 C26 1.408(4) . ?
C26 C27 1.354(4) . ?
